data_2019746
loop_
_publ_author_name
'Gerhardt, Valeska'
'Bolte, Michael'

_publ_section_title
;
 3-Cyano-6-hydroxy-4-methyl-2-pyridone: two new pseudopolymorphs and two
 cocrystals with products of anin situnucleophilic aromatic substitution
;
_journal_coeditor_code UK3106
_journal_issue 1
_journal_name_full 'Acta Crystallographica Section C Structural Chemistry'
_journal_paper_doi 10.1107/S2053229614025819
_journal_volume 71
_journal_year 2015
_chemical_formula_iupac 'C7 H6 N2 O2 , C2 H6 O S'
_chemical_formula_moiety 'C7 H6 N2 O2, C2 H6 O S'
_chemical_formula_sum 'C9 H12 N2 O3 S'
_chemical_formula_weight 228.27
_chemical_name_systematic
;
3-Cyano-6-hydroxy-4-methyl-2-pyridone dimethyl sulfoxide monosolvate
;
_space_group_IT_number 2
_symmetry_cell_setting triclinic
_symmetry_space_group_name_Hall '-P 1'
_symmetry_space_group_name_H-M 'P -1'
_atom_sites_solution_hydrogens geom
_atom_sites_solution_primary direct
_atom_sites_solution_secondary difmap
_audit_creation_method SHELXL97
_cell_angle_alpha 91.810(13)
_cell_angle_beta 92.977(13)
_cell_angle_gamma 94.585(13)
_cell_formula_units_Z 2
_cell_length_a 5.3065(8)
_cell_length_b 8.4460(14)
_cell_length_c 12.1459(19)
_cell_measurement_reflns_used 5034
_cell_measurement_temperature 173(2)
_cell_measurement_theta_max 26.41
_cell_measurement_theta_min 3.36
_cell_volume 541.54(15)
_computing_cell_refinement
;
X-AREA (Stoe & Cie, 2001)
;
_computing_data_collection
;
X-AREA (Stoe & Cie, 2001)
;
_computing_data_reduction
;
X-AREA (Stoe & Cie, 2001)
;
_computing_molecular_graphics
;
Mercury (Macrae <i>et al.</i>,  2008) and XP in SHELXTL-Plus (Sheldrick,
2008)
;
_computing_publication_material
;
publCIF (Westrip, 2010)
;
_computing_structure_refinement
;
SHELXL97 (Sheldrick, 2008)
;
_computing_structure_solution
;
SHELXS97 (Sheldrick, 2008)
;
_diffrn_ambient_temperature 173(2)
_diffrn_measured_fraction_theta_full 0.996
_diffrn_measured_fraction_theta_max 0.991
_diffrn_measurement_device_type 'Stoe IPDS II two-circle'
_diffrn_measurement_method \w
_diffrn_radiation_monochromator 'Genix 3D multilayer optics'
_diffrn_radiation_source 'Genix 3D I\mS microfocus X-ray source'
_diffrn_radiation_type MoK\a
_diffrn_radiation_wavelength 0.71073
_diffrn_reflns_av_R_equivalents 0.0659
_diffrn_reflns_av_sigmaI/netI 0.0959
_diffrn_reflns_limit_h_max 6
_diffrn_reflns_limit_h_min -6
_diffrn_reflns_limit_k_max 10
_diffrn_reflns_limit_k_min -10
_diffrn_reflns_limit_l_max 14
_diffrn_reflns_limit_l_min -14
_diffrn_reflns_number 2135
_diffrn_reflns_theta_full 25.00
_diffrn_reflns_theta_max 26.09
_diffrn_reflns_theta_min 3.86
_diffrn_standards_number 0
_exptl_absorpt_coefficient_mu 0.288
_exptl_absorpt_correction_T_max 0.9835
_exptl_absorpt_correction_T_min 0.9508
_exptl_absorpt_correction_type multi-scan
_exptl_absorpt_process_details
;
(X-AREA; Stoe & Cie, 2001)
;
_exptl_crystal_colour colourless
_exptl_crystal_density_diffrn 1.400
_exptl_crystal_density_method 'not measured'
_exptl_crystal_description needle
_exptl_crystal_F_000 240
_exptl_crystal_size_max 0.18
_exptl_crystal_size_mid 0.08
_exptl_crystal_size_min 0.06
_refine_diff_density_max 0.500
_refine_diff_density_min -0.573
_refine_ls_extinction_method none
_refine_ls_goodness_of_fit_ref 1.079
_refine_ls_hydrogen_treatment mixed
_refine_ls_matrix_type full
_refine_ls_number_parameters 143
_refine_ls_number_reflns 2135
_refine_ls_number_restraints 2
_refine_ls_restrained_S_all 1.079
_refine_ls_R_factor_all 0.0940
_refine_ls_R_factor_gt 0.0776
_refine_ls_shift/su_max 0.000
_refine_ls_shift/su_mean 0.000
_refine_ls_structure_factor_coef Fsqd
_refine_ls_weighting_details 'calc w = 1/[\s^2^(Fo^2^)+(0.1558P)^2^+0.0290P] where P=(Fo^2^+2Fc^2^)/3'
_refine_ls_weighting_scheme calc
_refine_ls_wR_factor_gt 0.2173
_refine_ls_wR_factor_ref 0.2319
_reflns_number_gt 1675
_reflns_number_total 2684
_reflns_threshold_expression I>2\s(I)
_cod_data_source_file uk3106sup1.cif
_cod_data_source_block 1
_cod_database_code 2019746
_cod_database_fobs_code 2019746

loop_
_symmetry_equiv_pos_as_xyz
'x, y, z'
'-x, -y, -z'

loop_
_atom_site_type_symbol
_atom_site_label
_atom_site_fract_x
_atom_site_fract_y
_atom_site_fract_z
_atom_site_U_iso_or_equiv
_atom_site_adp_type
_atom_site_calc_flag
_atom_site_refinement_flags
_atom_site_occupancy
_atom_site_symmetry_multiplicity
N N1 0.2622(5) 0.8692(4) 0.5172(2) 0.0287(7) Uani d D 1 1
H H1 0.172(7) 0.930(4) 0.559(3) 0.034 Uiso d D 1 1
C C2 0.2163(6) 0.8713(4) 0.4038(3) 0.0292(8) Uani d . 1 1
O O2 0.0435(4) 0.9471(3) 0.36488(19) 0.0330(6) Uani d . 1 1
C C3 0.3759(6) 0.7798(4) 0.3406(3) 0.0299(8) Uani d . 1 1
C C31 0.3383(7) 0.7777(5) 0.2241(3) 0.0374(9) Uani d . 1 1
N N32 0.3093(7) 0.7741(5) 0.1293(3) 0.0508(10) Uani d . 1 1
C C4 0.5665(6) 0.6957(4) 0.3904(3) 0.0297(8) Uani d . 1 1
C C41 0.7261(7) 0.6006(5) 0.3212(3) 0.0346(8) Uani d . 1 1
H H41A 0.8478 0.5493 0.3688 0.052 Uiso calc R 1 1
H H41B 0.8176 0.6706 0.2712 0.052 Uiso calc R 1 1
H H41C 0.6181 0.5192 0.2779 0.052 Uiso calc R 1 1
C C5 0.6029(6) 0.7046(4) 0.5053(3) 0.0300(8) Uani d . 1 1
H H5 0.7336 0.6510 0.5407 0.036 Uiso calc R 1 1
C C6 0.4491(6) 0.7910(4) 0.5665(3) 0.0277(7) Uani d . 1 1
O O6 0.4661(5) 0.8104(3) 0.6751(2) 0.0340(6) Uani d D 1 1
H H6 0.598(6) 0.773(6) 0.701(4) 0.051 Uiso d D 1 1
C C1X 1.0785(9) 0.8898(6) 0.8705(3) 0.0476(11) Uani d . 1 1
H H1X1 1.2044 0.9212 0.8173 0.071 Uiso calc R 1 1
H H1X2 1.1509 0.9136 0.9456 0.071 Uiso calc R 1 1
H H1X3 0.9286 0.9489 0.8579 0.071 Uiso calc R 1 1
S S2X 0.99094(18) 0.68346(12) 0.85345(7) 0.0392(4) Uani d . 1 1
O O2X 0.8323(6) 0.6588(4) 0.7463(2) 0.0461(8) Uani d . 1 1
C C3X 0.7715(10) 0.6634(7) 0.9587(4) 0.0588(13) Uani d . 1 1
H H3X1 0.7030 0.5524 0.9605 0.088 Uiso calc R 1 1
H H3X2 0.6330 0.7311 0.9435 0.088 Uiso calc R 1 1
H H3X3 0.8574 0.6958 1.0302 0.088 Uiso calc R 1 1

loop_
_atom_site_aniso_label
_atom_site_aniso_U_11
_atom_site_aniso_U_22
_atom_site_aniso_U_33
_atom_site_aniso_U_12
_atom_site_aniso_U_13
_atom_site_aniso_U_23
N1 0.0222(14) 0.0401(17) 0.0251(14) 0.0103(13) 0.0011(11) 0.0013(12)
C2 0.0181(15) 0.039(2) 0.0300(16) 0.0030(14) -0.0016(13) 0.0016(14)
O2 0.0232(13) 0.0451(16) 0.0321(13) 0.0141(11) -0.0026(9) 0.0023(11)
C3 0.0221(16) 0.039(2) 0.0291(16) 0.0085(14) 0.0000(13) 0.0005(14)
C31 0.0264(18) 0.053(2) 0.0347(19) 0.0135(17) 0.0011(14) 0.0000(16)
N32 0.046(2) 0.078(3) 0.0318(17) 0.026(2) 0.0003(15) -0.0015(16)
C4 0.0189(15) 0.0361(19) 0.0344(17) 0.0039(14) 0.0017(14) 0.0006(14)
C41 0.0261(17) 0.044(2) 0.0345(17) 0.0128(15) 0.0000(14) -0.0070(15)
C5 0.0234(16) 0.0360(19) 0.0313(17) 0.0097(15) -0.0035(13) 0.0005(14)
C6 0.0183(15) 0.0350(18) 0.0301(16) 0.0049(13) 0.0002(12) 0.0016(13)
O6 0.0255(13) 0.0479(16) 0.0292(12) 0.0101(11) -0.0043(10) 0.0014(10)
C1X 0.056(3) 0.056(3) 0.0321(19) 0.014(2) 0.0015(17) 0.0008(17)
S2X 0.0322(6) 0.0548(7) 0.0325(5) 0.0206(5) -0.0062(4) 0.0012(4)
O2X 0.0445(17) 0.0602(19) 0.0348(14) 0.0247(14) -0.0128(12) -0.0058(12)
C3X 0.048(3) 0.090(4) 0.039(2) 0.007(3) 0.002(2) 0.003(2)

loop_
_atom_type_symbol
_atom_type_description
_atom_type_scat_dispersion_real
_atom_type_scat_dispersion_imag
_atom_type_scat_source
C C 0.0033 0.0016 'International Tables Vol C Tables 4.2.6.8 and 6.1.1.4'
H H 0.0000 0.0000 'International Tables Vol C Tables 4.2.6.8 and 6.1.1.4'
N N 0.0061 0.0033 'International Tables Vol C Tables 4.2.6.8 and 6.1.1.4'
O O 0.0106 0.0060 'International Tables Vol C Tables 4.2.6.8 and 6.1.1.4'
S S 0.1246 0.1234 'International Tables Vol C Tables 4.2.6.8 and 6.1.1.4'

loop_
_geom_angle_atom_site_label_1
_geom_angle_atom_site_label_2
_geom_angle_atom_site_label_3
_geom_angle
C6 N1 C2 123.6(3)
C6 N1 H1 119(3)
C2 N1 H1 117(3)
O2 C2 N1 119.8(3)
O2 C2 C3 125.2(3)
N1 C2 C3 115.0(3)
C4 C3 C31 120.3(3)
C4 C3 C2 122.0(3)
C31 C3 C2 117.6(3)
N32 C31 C3 179.1(4)
C5 C4 C3 118.7(3)
C5 C4 C41 121.3(3)
C3 C4 C41 120.0(3)
C4 C41 H41A 109.5
C4 C41 H41B 109.5
H41A C41 H41B 109.5
C4 C41 H41C 109.5
H41A C41 H41C 109.5
H41B C41 H41C 109.5
C6 C5 C4 119.6(3)
C6 C5 H5 120.2
C4 C5 H5 120.2
O6 C6 N1 113.5(3)
O6 C6 C5 125.5(3)
N1 C6 C5 121.0(3)
C6 O6 H6 110(3)
S2X C1X H1X1 109.5
S2X C1X H1X2 109.5
H1X1 C1X H1X2 109.5
S2X C1X H1X3 109.5
H1X1 C1X H1X3 109.5
H1X2 C1X H1X3 109.5
O2X S2X C1X 107.04(19)
O2X S2X C3X 105.1(2)
C1X S2X C3X 99.0(2)
S2X C3X H3X1 109.5
S2X C3X H3X2 109.5
H3X1 C3X H3X2 109.5
S2X C3X H3X3 109.5
H3X1 C3X H3X3 109.5
H3X2 C3X H3X3 109.5

loop_
_geom_bond_atom_site_label_1
_geom_bond_atom_site_label_2
_geom_bond_distance
N1 C6 1.358(4)
N1 C2 1.388(4)
N1 H1 0.891(19)
C2 O2 1.242(4)
C2 C3 1.427(5)
C3 C4 1.405(5)
C3 C31 1.418(5)
C31 N32 1.153(5)
C4 C5 1.397(5)
C4 C41 1.486(5)
C41 H41A 0.9800
C41 H41B 0.9800
C41 H41C 0.9800
C5 C6 1.370(5)
C5 H5 0.9500
C6 O6 1.321(4)
O6 H6 0.840(10)
C1X S2X 1.770(5)
C1X H1X1 0.9800
C1X H1X2 0.9800
C1X H1X3 0.9800
S2X O2X 1.512(3)
S2X C3X 1.777(5)
C3X H3X1 0.9800
C3X H3X2 0.9800
C3X H3X3 0.9800

loop_
_geom_hbond_atom_site_label_D
_geom_hbond_atom_site_label_H
_geom_hbond_atom_site_label_A
_geom_hbond_site_symmetry_A
_geom_hbond_distance_DH
_geom_hbond_distance_HA
_geom_hbond_distance_DA
_geom_hbond_angle_DHA
N1 H1 O2 2_576 0.891(19) 1.87(2) 2.755(4) 175(4)
O6 H6 O2X . 0.840(10) 1.715(15) 2.541(3) 167(5)

loop_
_geom_torsion_atom_site_label_1
_geom_torsion_atom_site_label_2
_geom_torsion_atom_site_label_3
_geom_torsion_atom_site_label_4
_geom_torsion
C6 N1 C2 O2 -179.2(3)
C6 N1 C2 C3 2.1(5)
O2 C2 C3 C4 -179.4(4)
N1 C2 C3 C4 -0.7(5)
O2 C2 C3 C31 1.4(6)
N1 C2 C3 C31 -179.9(3)
C31 C3 C4 C5 178.1(3)
C2 C3 C4 C5 -1.1(6)
C31 C3 C4 C41 -1.5(6)
C2 C3 C4 C41 179.3(3)
C3 C4 C5 C6 1.7(6)
C41 C4 C5 C6 -178.8(4)
C2 N1 C6 O6 177.2(3)
C2 N1 C6 C5 -1.6(6)
C4 C5 C6 O6 -179.1(3)
C4 C5 C6 N1 -0.4(6)
